data_4123207
loop_
_publ_author_name
'Shaw, Megan H.'
'McCreanor, Niall G.'
'Whittingham, William G.'
'Bower, John F.'

_publ_section_title
;
 Reversible C-C bond activation enables stereocontrol in rh-catalyzed
 carbonylative cycloadditions of aminocyclopropanes.
;
_journal_issue 1
_journal_name_full 'Journal of the American Chemical Society'
_journal_page_first 463
_journal_page_last 468
_journal_paper_doi 10.1021/ja511335v
_journal_volume 137
_journal_year 2015
_chemical_formula_moiety 'C28 H30 Cl2 N2 O8 Rh2'
_chemical_formula_sum 'C28 H30 Cl2 N2 O8 Rh2'
_chemical_formula_weight 799.26
_chemical_name_systematic
;
 ?
;
_space_group_crystal_system monoclinic
_space_group_IT_number 14
_space_group_name_Hall '-P 2ybc'
_space_group_name_H-M_alt 'P 1 21/c 1'
_symmetry_space_group_name_Hall '-P 2ybc'
_symmetry_space_group_name_H-M 'P 1 21/c 1'
_atom_sites_solution_hydrogens geom
_atom_sites_solution_primary iterative
_audit_creation_date 2014-05-29
_audit_creation_method
;
Olex2 1.2
(compiled 2014.03.20 svn.r2914 for OlexSys, GUI svn.r4816)
;
_cell_angle_alpha 90
_cell_angle_beta 105.1780(10)
_cell_angle_gamma 90
_cell_formula_units_Z 2
_cell_length_a 9.4832(2)
_cell_length_b 22.4763(4)
_cell_length_c 7.29150(10)
_cell_measurement_reflns_used 4288
_cell_measurement_temperature 100.00
_cell_measurement_theta_max 27.44
_cell_measurement_theta_min 2.87
_cell_volume 1499.95(5)
_computing_data_reduction 'SAINT v8.27A (Bruker, 2012)'
_computing_molecular_graphics 'Olex2 (Dolomanov et al., 2009)'
_computing_publication_material 'Olex2 (Dolomanov et al., 2009)'
_computing_structure_refinement 'XL (Sheldrick, 2008)'
_computing_structure_solution 'olex2.solve (Bourhis et al., 2013)'
_diffrn_ambient_temperature 100.00
_diffrn_detector 'Bruker area detector'
_diffrn_detector_type 'CCD area detector'
_diffrn_measured_fraction_theta_full 0.999
_diffrn_measured_fraction_theta_max 0.998
_diffrn_measurement_device 'Bruker Apex II kappa CCDC area detector'
_diffrn_measurement_device_type 'Bruker Apex II kappa CCDC area detector'
_diffrn_measurement_method '\f and \w scans'
_diffrn_radiation_monochromator graphite
_diffrn_radiation_type MoK\a
_diffrn_radiation_wavelength 0.71073
_diffrn_reflns_av_R_equivalents 0.0328
_diffrn_reflns_av_unetI/netI 0.0307
_diffrn_reflns_Laue_measured_fraction_full 0.999
_diffrn_reflns_Laue_measured_fraction_max 0.998
_diffrn_reflns_limit_h_max 12
_diffrn_reflns_limit_h_min -12
_diffrn_reflns_limit_k_max 29
_diffrn_reflns_limit_k_min -29
_diffrn_reflns_limit_l_max 9
_diffrn_reflns_limit_l_min -9
_diffrn_reflns_number 12978
_diffrn_reflns_point_group_measured_fraction_full 0.999
_diffrn_reflns_point_group_measured_fraction_max 0.998
_diffrn_reflns_theta_full 26.000
_diffrn_reflns_theta_max 27.524
_diffrn_reflns_theta_min 2.225
_diffrn_source 'fine-focus sealed tube'
_diffrn_standards_number 0
_exptl_absorpt_coefficient_mu 1.330
_exptl_absorpt_correction_T_max 1.0000
_exptl_absorpt_correction_T_min 0.8579
_exptl_absorpt_correction_type multi-scan
_exptl_absorpt_process_details
;
SADABS-2012/1 (Bruker,2012) was used for absorption correction.
wR2(int) was 0.0680 before and 0.0408 after correction.
The Ratio of minimum to maximum transmission is 0.8579.
The \l/2 correction factor is 0.0015.
;
_exptl_crystal_colour colourless
_exptl_crystal_colour_primary colourless
_exptl_crystal_density_diffrn 1.770
_exptl_crystal_description plate
_exptl_crystal_F_000 800
_exptl_crystal_size_max 0.37
_exptl_crystal_size_mid 0.17
_exptl_crystal_size_min 0.15
_refine_diff_density_max 0.520
_refine_diff_density_min -0.359
_refine_diff_density_rms 0.080
_refine_ls_extinction_method none
_refine_ls_goodness_of_fit_ref 1.022
_refine_ls_hydrogen_treatment constr
_refine_ls_matrix_type full
_refine_ls_number_parameters 191
_refine_ls_number_reflns 3449
_refine_ls_number_restraints 0
_refine_ls_restrained_S_all 1.022
_refine_ls_R_factor_all 0.0318
_refine_ls_R_factor_gt 0.0233
_refine_ls_shift/su_max 0.003
_refine_ls_shift/su_mean 0.000
_refine_ls_structure_factor_coef Fsqd
_refine_ls_weighting_details 'w=1/[\s^2^(Fo^2^)+(0.0196P)^2^+0.8443P] where P=(Fo^2^+2Fc^2^)/3'
_refine_ls_weighting_scheme calc
_refine_ls_wR_factor_gt 0.0482
_refine_ls_wR_factor_ref 0.0511
_reflns_Friedel_coverage 0.000
_reflns_number_gt 2932
_reflns_number_total 3449
_reflns_threshold_expression 'I > 2\s(I)'
_cod_data_source_file ja511335v_si_005.cif
_cod_data_source_block testm1
_cod_depositor_comments 'Adding full bibliography for 4123199--4123207.cif.'
_cod_database_code 4123207
_shelxl_version_number 2013-3
_shelx_space_group_comment
;
The symmetry employed for this shelxl refinement is uniquely defined
by the following loop, which should always be used as a source of
symmetry information in preference to the above space-group names.
They are only intended as comments.
;
_olex2_refinement_description
;
1. Fixed Uiso
 At 1.2 times of:
  All C(H) groups, All C(H,H) groups
 At 1.5 times of:
  All C(H,H,H) groups
2.a Ternary CH refined with riding coordinates:
 C9(H9)
2.b Secondary CH2 refined with riding coordinates:
 C7(H7A,H7B), C10(H10A,H10B), C11(H11A,H11B)
2.c Aromatic/amide H refined with riding coordinates:
 C2(H2), C3(H3), C4(H4), C5(H5), C6(H6)
2.d Idealised Me refined as rotating group:
 C13(H13A,H13B,H13C)
;

loop_
_space_group_symop_operation_xyz
'x, y, z'
'-x, y+1/2, -z+1/2'
'-x, -y, -z'
'x, -y-1/2, z-1/2'

loop_
_atom_site_label
_atom_site_type_symbol
_atom_site_fract_x
_atom_site_fract_y
_atom_site_fract_z
_atom_site_U_iso_or_equiv
_atom_site_adp_type
_atom_site_occupancy
_atom_site_site_symmetry_order
_atom_site_calc_flag
_atom_site_refinement_flags_posn
Rh1 Rh 0.02426(2) 0.56949(2) 0.37500(2) 0.01270(6) Uani 1 1 d .
Cl1 Cl -0.04757(6) 0.54253(2) 0.66984(7) 0.01633(11) Uani 1 1 d .
O1 O 0.24684(16) 0.56909(7) 0.5161(2) 0.0150(3) Uani 1 1 d .
O2 O 0.46702(16) 0.56865(7) 0.4490(2) 0.0173(3) Uani 1 1 d .
O3 O -0.0094(2) 0.68224(7) 0.5387(3) 0.0293(4) Uani 1 1 d .
O4 O -0.28228(19) 0.57400(9) 0.1341(3) 0.0333(4) Uani 1 1 d .
N1 N 0.2625(2) 0.57703(9) 0.2120(3) 0.0173(4) Uani 1 1 d .
C1 C 0.5604(2) 0.64399(10) 0.6889(3) 0.0174(5) Uani 1 1 d .
C2 C 0.4468(3) 0.68074(11) 0.7107(3) 0.0218(5) Uani 1 1 d .
H2 H 0.3568 0.6642 0.7101 0.026 Uiso 1 1 calc R
C3 C 0.4675(3) 0.74170(12) 0.7333(3) 0.0266(6) Uani 1 1 d .
H3 H 0.3909 0.7660 0.7448 0.032 Uiso 1 1 calc R
C4 C 0.6028(3) 0.76639(12) 0.7386(4) 0.0290(6) Uani 1 1 d .
H4 H 0.6171 0.8072 0.7545 0.035 Uiso 1 1 calc R
C5 C 0.7162(3) 0.73003(12) 0.7202(4) 0.0279(6) Uani 1 1 d .
H5 H 0.8073 0.7464 0.7256 0.034 Uiso 1 1 calc R
C6 C 0.6948(3) 0.66963(11) 0.6938(3) 0.0237(5) Uani 1 1 d .
H6 H 0.7712 0.6457 0.6790 0.028 Uiso 1 1 calc R
C7 C 0.5388(2) 0.57831(10) 0.6521(3) 0.0186(5) Uani 1 1 d .
H7A H 0.6324 0.5582 0.6862 0.022 Uiso 1 1 calc R
H7B H 0.4787 0.5621 0.7291 0.022 Uiso 1 1 calc R
C8 C 0.3217(2) 0.57178(10) 0.3974(3) 0.0157(4) Uani 1 1 d .
C9 C 0.1033(2) 0.58848(11) 0.1467(3) 0.0190(5) Uani 1 1 d .
H9 H 0.0580 0.5626 0.0393 0.023 Uiso 1 1 calc R
C10 C 0.0728(3) 0.65347(11) 0.0930(3) 0.0252(5) Uani 1 1 d .
H10A H -0.0272 0.6581 0.0174 0.030 Uiso 1 1 calc R
H10B H 0.1375 0.6671 0.0183 0.030 Uiso 1 1 calc R
C11 C 0.0978(3) 0.68990(11) 0.2748(4) 0.0248(5) Uani 1 1 d .
H11A H 0.2017 0.6947 0.3313 0.030 Uiso 1 1 calc R
H11B H 0.0548 0.7291 0.2460 0.030 Uiso 1 1 calc R
C12 C 0.0284(2) 0.65821(10) 0.4135(3) 0.0192(5) Uani 1 1 d .
C13 C 0.3497(3) 0.57923(11) 0.0732(3) 0.0238(5) Uani 1 1 d .
H13A H 0.3938 0.6178 0.0765 0.036 Uiso 1 1 calc GR
H13B H 0.2877 0.5719 -0.0517 0.036 Uiso 1 1 calc GR
H13C H 0.4247 0.5494 0.1038 0.036 Uiso 1 1 calc GR
C14 C -0.1657(3) 0.57292(11) 0.2285(3) 0.0203(5) Uani 1 1 d .

loop_
_atom_site_aniso_label
_atom_site_aniso_U_11
_atom_site_aniso_U_22
_atom_site_aniso_U_33
_atom_site_aniso_U_23
_atom_site_aniso_U_13
_atom_site_aniso_U_12
Rh1 0.01139(9) 0.01270(9) 0.01307(9) 0.00017(7) 0.00155(6) -0.00081(7)
Cl1 0.0195(3) 0.0151(3) 0.0153(2) -0.0026(2) 0.0061(2) -0.0009(2)
O1 0.0130(7) 0.0180(8) 0.0139(7) 0.0006(6) 0.0033(6) -0.0014(6)
O2 0.0120(8) 0.0202(8) 0.0191(8) -0.0027(7) 0.0032(6) -0.0008(7)
O3 0.0375(11) 0.0152(9) 0.0405(11) -0.0073(8) 0.0196(9) -0.0027(8)
O4 0.0159(9) 0.0410(12) 0.0357(10) 0.0031(9) -0.0063(8) -0.0006(8)
N1 0.0147(9) 0.0228(11) 0.0150(9) 0.0004(8) 0.0047(8) -0.0013(8)
C1 0.0190(12) 0.0186(12) 0.0128(10) 0.0016(9) 0.0012(9) 0.0015(10)
C2 0.0188(12) 0.0263(13) 0.0200(12) -0.0024(10) 0.0048(10) 0.0002(10)
C3 0.0289(14) 0.0266(14) 0.0252(13) -0.0050(11) 0.0089(11) 0.0077(11)
C4 0.0374(16) 0.0188(13) 0.0302(14) -0.0082(11) 0.0080(12) -0.0033(11)
C5 0.0215(13) 0.0268(14) 0.0346(14) -0.0107(11) 0.0056(11) -0.0077(11)
C6 0.0165(12) 0.0259(14) 0.0275(13) -0.0018(10) 0.0035(10) 0.0030(10)
C7 0.0117(11) 0.0230(13) 0.0189(11) 0.0009(9) -0.0002(9) 0.0007(9)
C8 0.0147(11) 0.0113(10) 0.0197(11) -0.0006(9) 0.0023(9) -0.0015(9)
C9 0.0162(11) 0.0248(13) 0.0142(11) 0.0025(9) 0.0010(9) -0.0021(10)
C10 0.0214(13) 0.0294(14) 0.0237(13) 0.0128(11) 0.0041(10) 0.0021(11)
C11 0.0195(12) 0.0187(12) 0.0365(14) 0.0092(10) 0.0078(11) 0.0010(10)
C12 0.0125(11) 0.0138(11) 0.0282(13) 0.0042(9) 0.0002(10) -0.0007(9)
C13 0.0244(13) 0.0309(15) 0.0191(12) -0.0014(10) 0.0112(10) -0.0050(11)
C14 0.0220(13) 0.0176(12) 0.0215(12) 0.0011(10) 0.0062(10) -0.0013(10)

loop_
_atom_type_symbol
_atom_type_description
_atom_type_scat_dispersion_real
_atom_type_scat_dispersion_imag
_atom_type_scat_source
C C 0.0033 0.0016 'International Tables Vol C Tables 4.2.6.8 and 6.1.1.4'
H H 0.0000 0.0000 'International Tables Vol C Tables 4.2.6.8 and 6.1.1.4'
Cl Cl 0.1484 0.1585 'International Tables Vol C Tables 4.2.6.8 and 6.1.1.4'
N N 0.0061 0.0033 'International Tables Vol C Tables 4.2.6.8 and 6.1.1.4'
O O 0.0106 0.0060 'International Tables Vol C Tables 4.2.6.8 and 6.1.1.4'
Rh Rh -1.1178 0.9187 'International Tables Vol C Tables 4.2.6.8 and 6.1.1.4'

loop_
_geom_angle_atom_site_label_1
_geom_angle_atom_site_label_2
_geom_angle_atom_site_label_3
_geom_angle
_geom_angle_site_symmetry_3
Cl1 Rh1 Cl1 85.597(18) 3_566
O1 Rh1 Cl1 87.06(4) 3_566
O1 Rh1 Cl1 92.47(4) .
C9 Rh1 Cl1 174.31(6) .
C9 Rh1 Cl1 92.24(7) 3_566
C9 Rh1 O1 82.15(7) .
C12 Rh1 Cl1 174.05(6) 3_566
C12 Rh1 Cl1 96.92(7) .
C12 Rh1 O1 87.44(8) .
C12 Rh1 C9 84.74(10) .
C14 Rh1 Cl1 93.64(7) .
C14 Rh1 Cl1 94.09(8) 3_566
C14 Rh1 O1 173.85(8) .
C14 Rh1 C9 91.76(9) .
C14 Rh1 C12 91.14(10) .
Rh1 Cl1 Rh1 94.403(18) 3_566
C8 O1 Rh1 109.87(13) .
C8 O2 C7 116.54(16) .
C8 N1 C9 117.80(18) .
C8 N1 C13 122.84(19) .
C13 N1 C9 118.93(18) .
C2 C1 C7 121.7(2) .
C6 C1 C2 118.7(2) .
C6 C1 C7 119.5(2) .
C1 C2 H2 119.8 .
C3 C2 C1 120.4(2) .
C3 C2 H2 119.8 .
C2 C3 H3 120.0 .
C2 C3 C4 119.9(2) .
C4 C3 H3 120.0 .
C3 C4 H4 120.1 .
C5 C4 C3 119.8(2) .
C5 C4 H4 120.1 .
C4 C5 H5 119.9 .
C6 C5 C4 120.3(2) .
C6 C5 H5 119.9 .
C1 C6 H6 119.6 .
C5 C6 C1 120.8(2) .
C5 C6 H6 119.6 .
O2 C7 C1 109.21(17) .
O2 C7 H7A 109.8 .
O2 C7 H7B 109.8 .
C1 C7 H7A 109.8 .
C1 C7 H7B 109.8 .
H7A C7 H7B 108.3 .
O1 C8 O2 122.15(19) .
O1 C8 N1 122.83(19) .
N1 C8 O2 115.01(19) .
Rh1 C9 H9 110.5 .
N1 C9 Rh1 105.22(14) .
N1 C9 H9 110.5 .
N1 C9 C10 111.00(19) .
C10 C9 Rh1 109.01(16) .
C10 C9 H9 110.5 .
C9 C10 H10A 110.0 .
C9 C10 H10B 110.0 .
C9 C10 C11 108.43(19) .
H10A C10 H10B 108.4 .
C11 C10 H10A 110.0 .
C11 C10 H10B 110.0 .
C10 C11 H11A 109.8 .
C10 C11 H11B 109.8 .
H11A C11 H11B 108.3 .
C12 C11 C10 109.4(2) .
C12 C11 H11A 109.8 .
C12 C11 H11B 109.8 .
O3 C12 Rh1 123.78(18) .
O3 C12 C11 124.4(2) .
C11 C12 Rh1 111.58(17) .
N1 C13 H13A 109.5 .
N1 C13 H13B 109.5 .
N1 C13 H13C 109.5 .
H13A C13 H13B 109.5 .
H13A C13 H13C 109.5 .
H13B C13 H13C 109.5 .
O4 C14 Rh1 178.0(2) .

loop_
_geom_bond_atom_site_label_1
_geom_bond_atom_site_label_2
_geom_bond_distance
_geom_bond_site_symmetry_2
Rh1 Cl1 2.5558(6) 3_566
Rh1 Cl1 2.4940(5) .
Rh1 O1 2.0922(14) .
Rh1 C9 2.041(2) .
Rh1 C12 2.013(2) .
Rh1 C14 1.840(2) .
Cl1 Rh1 2.5558(6) 3_566
O1 C8 1.256(3) .
O2 C7 1.475(3) .
O2 C8 1.332(3) .
O3 C12 1.194(3) .
O4 C14 1.139(3) .
N1 C8 1.326(3) .
N1 C9 1.482(3) .
N1 C13 1.466(3) .
C1 C2 1.400(3) .
C1 C6 1.390(3) .
C1 C7 1.505(3) .
C2 H2 0.9300 .
C2 C3 1.388(3) .
C3 H3 0.9300 .
C3 C4 1.388(4) .
C4 H4 0.9300 .
C4 C5 1.386(4) .
C5 H5 0.9300 .
C5 C6 1.379(3) .
C6 H6 0.9300 .
C7 H7A 0.9700 .
C7 H7B 0.9700 .
C9 H9 0.9800 .
C9 C10 1.520(3) .
C10 H10A 0.9700 .
C10 H10B 0.9700 .
C10 C11 1.523(4) .
C11 H11A 0.9700 .
C11 H11B 0.9700 .
C11 C12 1.520(3) .
C13 H13A 0.9600 .
C13 H13B 0.9600 .
C13 H13C 0.9600 .

loop_
_geom_torsion_atom_site_label_1
_geom_torsion_atom_site_label_2
_geom_torsion_atom_site_label_3
_geom_torsion_atom_site_label_4
_geom_torsion
Rh1 O1 C8 O2 -175.94(16)
Rh1 O1 C8 N1 3.0(3)
Rh1 C9 C10 C11 39.3(2)
N1 C9 C10 C11 -76.1(2)
C1 C2 C3 C4 -1.5(4)
C2 C1 C6 C5 0.2(4)
C2 C1 C7 O2 80.1(2)
C2 C3 C4 C5 0.4(4)
C3 C4 C5 C6 1.0(4)
C4 C5 C6 C1 -1.3(4)
C6 C1 C2 C3 1.2(3)
C6 C1 C7 O2 -97.2(2)
C7 O2 C8 O1 -16.2(3)
C7 O2 C8 N1 164.76(18)
C7 C1 C2 C3 -176.2(2)
C7 C1 C6 C5 177.6(2)
C8 O2 C7 C1 -85.6(2)
C8 N1 C9 Rh1 -15.0(2)
C8 N1 C9 C10 102.8(2)
C9 N1 C8 O1 8.6(3)
C9 N1 C8 O2 -172.34(19)
C9 C10 C11 C12 -44.3(3)
C10 C11 C12 Rh1 28.8(2)
C10 C11 C12 O3 -156.2(2)
C13 N1 C8 O1 -179.0(2)
C13 N1 C8 O2 0.0(3)
C13 N1 C9 Rh1 172.30(16)
C13 N1 C9 C10 -69.9(3)
